data_4021914
loop_
_publ_author_name
'Adam J. Preston'
'Judith C. Gallucci'
'Leo A. Paquette'

_publ_section_title
;
 Synthesis and Selected Reactions of a Bicyclic Sultam Having
 Sulfur at the Apex Position
;
_journal_name_full 'Journal of Organic Chemistry'
_journal_page_first 6573
_journal_page_last 6578
_journal_paper_doi 10.1021/jo0611162
_journal_volume 71
_journal_year 2006
_chemical_absolute_configuration ad
_chemical_compound_source 'synthesis as described'
_chemical_formula_moiety 'C7 H11 N1 O3 S1'
_chemical_formula_sum 'C7 H11 N O3 S'
_chemical_formula_weight 189.23
_chemical_name_common 'Paquette 1402'
_chemical_name_systematic
;
  ?
;
_space_group_IT_number 9
_symmetry_cell_setting monoclinic
_symmetry_space_group_name_Hall 'C -2yc'
_symmetry_space_group_name_H-M 'C 1 c 1'
_atom_sites_solution_hydrogens geom
_atom_sites_solution_primary direct
_atom_sites_solution_secondary difmap
_audit_conform_dict_location ftp://ftp.iucr.org/pub/cif_core.dic
_audit_conform_dict_name cif_core.dic
_audit_conform_dict_version 2.3
_audit_creation_date 2006-06-01T16:21:44-00:00
_audit_creation_method 'WinGX routine CIF_UPDATE'
_cell_angle_alpha 90
_cell_angle_beta 104.856(11)
_cell_angle_gamma 90
_cell_formula_units_Z 4
_cell_length_a 7.172(2)
_cell_length_b 10.348(3)
_cell_length_c 11.029(3)
_cell_measurement_reflns_used 1607
_cell_measurement_temperature 150(2)
_cell_measurement_theta_max 27.485
_cell_measurement_theta_min 2.037
_cell_measurement_wavelength 0.71073
_cell_volume 791.2(4)
_computing_cell_refinement 'HKL Scalepack (Otwinowski & Minor 1997)'
_computing_data_collection 'Collect (Nonius BV, 1997-2000)'
_computing_data_reduction 'HKL Denzo and Scalepack (Otwinowski & Minor 1997)'
_computing_molecular_graphics 'Ortep-3 for Windows (Farrugia, 1997)'
_computing_publication_material 'WinGX publication routines (Farrugia, 1999)'
_computing_structure_refinement 'SHELXL-97 (Sheldrick, 1997)'
_computing_structure_solution 'SHELXS-86 (Sheldrick, 1986)'
_diffrn_ambient_temperature 150(2)
_diffrn_detector 'CCD plate'
_diffrn_detector_area_resol_mean 9
_diffrn_measured_fraction_theta_full 1
_diffrn_measured_fraction_theta_max 1
_diffrn_measurement_device '95mm CCD camera on \k-goniostat'
_diffrn_measurement_device_type KappaCCD
_diffrn_measurement_method 'CCD rotation images, thick slices'
_diffrn_orient_matrix_type 'by Nonius Collect from scalepack cell'
_diffrn_orient_matrix_UB_11 0.270352E-1
_diffrn_orient_matrix_UB_12 -0.532803E-1
_diffrn_orient_matrix_UB_13 -0.131294
_diffrn_orient_matrix_UB_21 0.501107E-1
_diffrn_orient_matrix_UB_22 0.796492E-1
_diffrn_orient_matrix_UB_23 -0.220039E-1
_diffrn_orient_matrix_UB_31 0.801483E-1
_diffrn_orient_matrix_UB_32 -0.478056E-1
_diffrn_orient_matrix_UB_33 0.94805E-2
_diffrn_radiation_monochromator graphite
_diffrn_radiation_probe x-ray
_diffrn_radiation_type MoK\a
_diffrn_radiation_wavelength 0.71073
_diffrn_reflns_av_R_equivalents 0.042
_diffrn_reflns_limit_h_max 9
_diffrn_reflns_limit_h_min -9
_diffrn_reflns_limit_k_max 13
_diffrn_reflns_limit_k_min -13
_diffrn_reflns_limit_l_max 14
_diffrn_reflns_limit_l_min -14
_diffrn_reflns_number 7765
_diffrn_reflns_theta_full 27.42
_diffrn_reflns_theta_max 27.42
_diffrn_reflns_theta_min 3.54
_diffrn_source 'Enraf Nonius FR590'
_exptl_absorpt_coefficient_mu 0.372
_exptl_absorpt_correction_T_max 0.985
_exptl_absorpt_correction_T_min 0.910
_exptl_absorpt_correction_type multi-scan
_exptl_absorpt_process_details 'HKL Scalepack (Otwinowski & Minor 1997)'
_exptl_crystal_colour colorless
_exptl_crystal_density_diffrn 1.589
_exptl_crystal_density_method 'not measured'
_exptl_crystal_description plate
_exptl_crystal_F_000 400
_exptl_crystal_size_max 0.38
_exptl_crystal_size_mid 0.27
_exptl_crystal_size_min 0.04
_refine_diff_density_max 0.353
_refine_diff_density_min -0.296
_refine_diff_density_rms 0.056
_refine_ls_abs_structure_details 'Flack H D (1983), Acta Cryst. A39, 876-881'
_refine_ls_abs_structure_Flack 0.00(8)
_refine_ls_extinction_method none
_refine_ls_goodness_of_fit_ref 1.042
_refine_ls_hydrogen_treatment constr
_refine_ls_matrix_type full
_refine_ls_number_parameters 110
_refine_ls_number_reflns 1720
_refine_ls_number_restraints 2
_refine_ls_restrained_S_all 1.042
_refine_ls_R_factor_all 0.0467
_refine_ls_R_factor_gt 0.0371
_refine_ls_shift/su_max 0.023
_refine_ls_shift/su_mean 0.021
_refine_ls_structure_factor_coef Fsqd
_refine_ls_weighting_details 'w=1/[\s^2^(Fo^2^)+(0.0457P)^2^+0.1536P] where P=(Fo^2^+2Fc^2^)/3'
_refine_ls_weighting_scheme calc
_refine_ls_wR_factor_gt 0.0813
_refine_ls_wR_factor_ref 0.0847
_reflns_number_gt 1514
_reflns_number_total 1720
_reflns_threshold_expression >2sigma(I)
_cod_data_source_file jo0611162si20060606_051315.cif
_cod_original_sg_symbol_H-M 'C c'
_cod_database_code 4021914

loop_
_symmetry_equiv_pos_as_xyz
'x, y, z'
'x, -y, z+1/2'
'x+1/2, y+1/2, z'
'x+1/2, -y+1/2, z+1/2'

loop_
_atom_site_label
_atom_site_type_symbol
_atom_site_fract_x
_atom_site_fract_y
_atom_site_fract_z
_atom_site_U_iso_or_equiv
_atom_site_adp_type
_atom_site_occupancy
_atom_site_symmetry_multiplicity
_atom_site_calc_flag
_atom_site_refinement_flags
C1 C 0.8402(3) 0.1741(2) 0.4453(2) 0.0217(5) Uani 1 1 d .
H1 H 0.9502 0.2318 0.486 0.026 Uiso 1 1 calc R
C2 C 0.6660(4) 0.2062(3) 0.4949(2) 0.0248(6) Uani 1 1 d .
H2A H 0.7066 0.1956 0.5872 0.03 Uiso 1 1 calc R
H2B H 0.6379 0.2991 0.4785 0.03 Uiso 1 1 calc R
C3 C 0.4781(4) 0.1347(3) 0.4491(2) 0.0262(5) Uani 1 1 d .
H3 H 0.3752 0.1708 0.4857 0.031 Uiso 1 1 calc R
C4 C 0.3964(4) 0.0645(3) 0.3323(2) 0.0265(6) Uani 1 1 d .
H4 H 0.2521 0.0649 0.3075 0.032 Uiso 1 1 calc R
C5 C 0.4824(3) 0.0394(2) 0.2239(2) 0.0222(5) Uani 1 1 d .
H5A H 0.4424 -0.0484 0.1919 0.027 Uiso 1 1 calc R
H5B H 0.4229 0.101 0.1564 0.027 Uiso 1 1 calc R
C6 C 0.8145(4) -0.0420(2) 0.3380(2) 0.0259(6) Uani 1 1 d .
H6A H 0.9167 -0.0797 0.3033 0.031 Uiso 1 1 calc R
H6B H 0.734 -0.1135 0.3562 0.031 Uiso 1 1 calc R
C7 C 0.9071(4) 0.0319(3) 0.4600(2) 0.0266(6) Uani 1 1 d .
H7A H 1.0494 0.0277 0.4774 0.032 Uiso 1 1 calc R
H7B H 0.8682 -0.0082 0.5313 0.032 Uiso 1 1 calc R
N N 0.6925(3) 0.0480(2) 0.24409(19) 0.0223(5) Uani 1 1 d .
O1 O 0.9672(2) 0.19648(17) 0.24380(19) 0.0301(5) Uani 1 1 d .
O2 O 0.6460(2) 0.29082(18) 0.22905(17) 0.0270(4) Uani 1 1 d .
O3 O 0.4763(3) -0.00494(18) 0.44805(17) 0.0300(4) Uani 1 1 d .
S S 0.78714(6) 0.19245(5) 0.27895(5) 0.02250(17) Uani 1 1 d .

loop_
_atom_site_aniso_label
_atom_site_aniso_U_11
_atom_site_aniso_U_22
_atom_site_aniso_U_33
_atom_site_aniso_U_23
_atom_site_aniso_U_13
_atom_site_aniso_U_12
C1 0.0206(12) 0.0215(13) 0.0211(13) 0.0000(10) 0.0019(10) -0.0014(10)
C2 0.0325(13) 0.0229(13) 0.0189(13) -0.0004(10) 0.0062(11) 0.0008(11)
C3 0.0276(13) 0.0260(14) 0.0278(13) -0.0024(12) 0.0121(10) 0.0037(11)
C4 0.0226(13) 0.0269(14) 0.0311(15) 0.0037(11) 0.0086(11) 0.0014(10)
C5 0.0184(12) 0.0231(13) 0.0245(14) 0.0008(10) 0.0044(10) -0.0013(10)
C6 0.0258(13) 0.0181(12) 0.0341(15) 0.0041(11) 0.0079(11) 0.0059(11)
C7 0.0257(13) 0.0253(14) 0.0275(15) 0.0030(11) 0.0043(11) 0.0040(11)
N 0.0205(10) 0.0226(11) 0.0237(11) -0.0022(9) 0.0055(8) -0.0010(9)
O1 0.0216(9) 0.0303(11) 0.0422(12) 0.0027(9) 0.0154(9) -0.0018(8)
O2 0.0249(9) 0.0254(10) 0.0308(10) 0.0072(8) 0.0075(8) 0.0058(7)
O3 0.0370(10) 0.0274(10) 0.0273(10) 0.0021(8) 0.0111(8) -0.0011(8)
S 0.0202(3) 0.0215(3) 0.0268(3) 0.0018(3) 0.0079(2) 0.0004(3)

loop_
_atom_type_symbol
_atom_type_description
_atom_type_scat_dispersion_real
_atom_type_scat_dispersion_imag
_atom_type_scat_source
C C 0.0033 0.0016 'International Tables Vol C Tables 4.2.6.8 and 6.1.1.4'
H H 0 0 'International Tables Vol C Tables 4.2.6.8 and 6.1.1.4'
N N 0.0061 0.0033 'International Tables Vol C Tables 4.2.6.8 and 6.1.1.4'
O O 0.0106 0.006 'International Tables Vol C Tables 4.2.6.8 and 6.1.1.4'
S S 0.1246 0.1234 'International Tables Vol C Tables 4.2.6.8 and 6.1.1.4'

loop_
_geom_angle_atom_site_label_1
_geom_angle_atom_site_label_2
_geom_angle_atom_site_label_3
_geom_angle
C2 C1 C7 115.6(2)
C2 C1 S 111.58(17)
C7 C1 S 100.83(17)
C2 C1 H1 109.5
C7 C1 H1 109.5
S C1 H1 109.5
C3 C2 C1 121.2(2)
C3 C2 H2A 107
C1 C2 H2A 107
C3 C2 H2B 107
C1 C2 H2B 107
H2A C2 H2B 106.8
O3 C3 C4 59.71(16)
O3 C3 C2 119.9(2)
C4 C3 C2 131.3(2)
O3 C3 H3 111.7
C4 C3 H3 111.7
C2 C3 H3 111.7
O3 C4 C3 59.48(16)
O3 C4 C5 117.7(2)
C3 C4 C5 129.3(2)
O3 C4 H4 113
C3 C4 H4 113
C5 C4 H4 113
N C5 C4 118.9(2)
N C5 H5A 107.6
C4 C5 H5A 107.6
N C5 H5B 107.6
C4 C5 H5B 107.6
H5A C5 H5B 107
N C6 C7 109.84(19)
N C6 H6A 109.7
C7 C6 H6A 109.7
N C6 H6B 109.7
C7 C6 H6B 109.7
H6A C6 H6B 108.2
C6 C7 C1 109.18(19)
C6 C7 H7A 109.8
C1 C7 H7A 109.8
C6 C7 H7B 109.8
C1 C7 H7B 109.8
H7A C7 H7B 108.3
C5 N C6 117.53(19)
C5 N S 115.89(16)
C6 N S 105.70(15)
C3 O3 C4 60.81(17)
O1 S O2 117.84(11)
O1 S N 107.94(11)
O2 S N 110.17(11)
O1 S C1 108.05(12)
O2 S C1 114.27(12)
N S C1 96.31(11)

loop_
_geom_bond_atom_site_label_1
_geom_bond_atom_site_label_2
_geom_bond_distance
C1 C2 1.524(4)
C1 C7 1.544(4)
C1 S 1.786(3)
C1 H1 1
C2 C3 1.506(4)
C2 H2A 0.99
C2 H2B 0.99
C3 O3 1.445(3)
C3 C4 1.465(4)
C3 H3 1
C4 O3 1.449(3)
C4 C5 1.502(4)
C4 H4 1
C5 N 1.468(3)
C5 H5A 0.99
C5 H5B 0.99
C6 N 1.497(3)
C6 C7 1.542(4)
C6 H6A 0.99
C6 H6B 0.99
C7 H7A 0.99
C7 H7B 0.99
N S 1.646(2)
O1 S 1.4411(18)
O2 S 1.4416(17)

loop_
_geom_torsion_atom_site_label_1
_geom_torsion_atom_site_label_2
_geom_torsion_atom_site_label_3
_geom_torsion_atom_site_label_4
_geom_torsion
C7 C1 C2 C3 -56.2(3)
S C1 C2 C3 58.2(3)
C1 C2 C3 O3 50.4(4)
C1 C2 C3 C4 -24.0(4)
C2 C3 C4 O3 104.8(3)
O3 C3 C4 C5 -102.5(3)
C2 C3 C4 C5 2.3(5)
O3 C4 C5 N -51.0(3)
C3 C4 C5 N 20.9(4)
N C6 C7 C1 0.9(3)
C2 C1 C7 C6 94.8(3)
S C1 C7 C6 -25.7(2)
C4 C5 N C6 60.7(3)
C4 C5 N S -65.6(3)
C7 C6 N C5 -104.0(2)
C7 C6 N S 27.2(2)
C2 C3 O3 C4 -123.1(3)
C5 C4 O3 C3 121.3(3)
C5 N S O1 -156.03(16)
C6 N S O1 71.90(18)
C5 N S O2 -26.10(19)
C6 N S O2 -158.17(16)
C5 N S C1 92.66(17)
C6 N S C1 -39.41(17)
C2 C1 S O1 164.11(16)
C7 C1 S O1 -72.67(17)
C2 C1 S O2 30.8(2)
C7 C1 S O2 154.04(15)
C2 C1 S N -84.67(19)
C7 C1 S N 38.55(16)
